data_4028883
loop_
_publ_author_name
'David J. Cowan'
'Jon L. Collins'
'Mark B. Mitchell'
'John A. Ray'
'Peter W. Sutton'
'Amy A. Sarjeant'
'Eric E. Boros'

_publ_section_title
;
 Enzymatic- and Iridium-Catalyzed Asymmetric Synthesis of a
 Benzothiazepinylphosphonate Bile Acid Transporter Inhibitor
;
_journal_name_full 'Journal of Organic Chemistry'
_journal_page_first 12726
_journal_page_last 12734
_journal_paper_doi 10.1021/jo402311e
_journal_volume 78
_journal_year 2013
_chemical_absolute_configuration ad
_chemical_formula_moiety 'C27 H40 N O6 P S'
_chemical_formula_sum 'C27 H40 N O6 P S'
_chemical_formula_weight 537.63
_chemical_name_systematic
;
(3R,5R)-3-butyl-8-(diethoxyphosphorylmethyl)-3-ethyl-7-methoxy-5-
phenyl-4,5-dihydro-2H-benzo[f][1,4]thiazepine 1,1-dioxide 
;
_space_group_IT_number 4
_symmetry_cell_setting monoclinic
_symmetry_space_group_name_Hall 'P 2yb'
_symmetry_space_group_name_H-M 'P 1 21 1'
_atom_sites_solution_hydrogens geom
_atom_sites_solution_primary direct
_atom_sites_solution_secondary difmap
_audit_creation_date 2011-07-22
_audit_creation_method
;
  Olex2 1.1
  (compiled 2011.02.15 svn.r1672, GUI svn.r3494)
;
_cell_angle_alpha 90.00
_cell_angle_beta 108.807(4)
_cell_angle_gamma 90.00
_cell_formula_units_Z 2
_cell_length_a 12.3598(7)
_cell_length_b 8.2062(6)
_cell_length_c 14.7005(9)
_cell_measurement_reflns_used 3441
_cell_measurement_temperature 99.97
_cell_measurement_theta_max 63.87
_cell_measurement_theta_min 3.18
_cell_volume 1411.42(16)
_computing_cell_refinement 'SAINT V7.23A (Bruker, 2005)'
_computing_data_collection 'APEX2 V2.1-4 (Bruker, 2007)'
_computing_data_reduction 'Bruker SAINT'
_computing_molecular_graphics
;
O. V. Dolomanov, L. J. Bourhis, R. J. Gildea, J. A. K. Howard and H. Puschmann,
OLEX2: a complete structure solution, refinement and analysis program.
J. Appl. Cryst. (2009). 42, 339-341.
;
_computing_publication_material
;
O. V. Dolomanov, L. J. Bourhis, R. J. Gildea, J. A. K. Howard and H. Puschmann,
OLEX2: a complete structure solution, refinement and analysis program.
J. Appl. Cryst. (2009). 42, 339-341.
;
_computing_structure_refinement 'SHELXL-97 (Sheldrick, 2008)'
_computing_structure_solution 'A short history of SHELX (Sheldrick, 2007)/Bruker'
_diffrn_ambient_temperature 99.97
_diffrn_detector_area_resol_mean 8
_diffrn_measured_fraction_theta_full 0.973
_diffrn_measured_fraction_theta_max 0.973
_diffrn_measurement_device_type 'Bruker SMART APEX CCD area detector'
_diffrn_measurement_method '\w and \f scans'
_diffrn_radiation_monochromator 'Quazar optics'
_diffrn_radiation_source microsource
_diffrn_radiation_type CuK\a
_diffrn_radiation_wavelength 1.54184
_diffrn_reflns_av_R_equivalents 0.0652
_diffrn_reflns_av_unetI/netI 0.0747
_diffrn_reflns_limit_h_max 14
_diffrn_reflns_limit_h_min -14
_diffrn_reflns_limit_k_max 9
_diffrn_reflns_limit_k_min -8
_diffrn_reflns_limit_l_max 16
_diffrn_reflns_limit_l_min -16
_diffrn_reflns_number 8916
_diffrn_reflns_theta_full 64.24
_diffrn_reflns_theta_max 64.24
_diffrn_reflns_theta_min 3.18
_diffrn_source_current 0.64
_diffrn_source_power 0.028608
_diffrn_source_voltage 44.7
_diffrn_standards_number 0
_exptl_absorpt_coefficient_mu 1.885
_exptl_absorpt_correction_T_max 0.7525
_exptl_absorpt_correction_T_min 0.5436
_exptl_absorpt_correction_type multi-scan
_exptl_absorpt_process_details
;
 SADABS-2008/1 (Bruker,2008) was used for absorption correction.
 R(int) was 0.0936 before and 0.0567 after correction.
 The Ratio of minimum to maximum transmission is 0.722392026578.
 The \l/2 correction factor is 0.0015
;
_exptl_crystal_colour colourless
_exptl_crystal_colour_primary colourless
_exptl_crystal_density_diffrn 1.265
_exptl_crystal_description plate
_exptl_crystal_F_000 576
_exptl_crystal_size_max 0.268
_exptl_crystal_size_mid 0.119
_exptl_crystal_size_min 0.01
_refine_diff_density_max 0.399
_refine_diff_density_min -0.235
_refine_diff_density_rms 0.058
_refine_ls_abs_structure_details 'Flack H D (1983), Acta Cryst. A39, 876-881'
_refine_ls_abs_structure_Flack -0.01(3)
_refine_ls_extinction_method none
_refine_ls_goodness_of_fit_ref 1.035
_refine_ls_hydrogen_treatment mixed
_refine_ls_matrix_type full
_refine_ls_number_parameters 334
_refine_ls_number_reflns 4120
_refine_ls_number_restraints 1
_refine_ls_restrained_S_all 1.035
_refine_ls_R_factor_all 0.0725
_refine_ls_R_factor_gt 0.0559
_refine_ls_shift/su_max 0.000
_refine_ls_shift/su_mean 0.000
_refine_ls_structure_factor_coef Fsqd
_refine_ls_weighting_details 'calc w=1/[\s^2^(Fo^2^)+(0.0741P)^2^+0.4958P] where P=(Fo^2^+2Fc^2^)/3'
_refine_ls_weighting_scheme calc
_refine_ls_wR_factor_gt 0.1318
_refine_ls_wR_factor_ref 0.1419
_reflns_number_gt 3380
_reflns_number_total 4120
_reflns_threshold_expression >2sigma(I)
_cod_data_source_file jo402311e_si_001.cif
_cod_data_source_block 31476
_cod_database_code 4028883
_local_nu_authors 'Dr. Amy A. Sarjeant'
_local_nu_crystal_method 'slow cooling'
_local_nu_crystal_solvent heptanes
_local_nu_labbook_chem N1622-68-1
_local_nu_labbook_crystalization N1622-68-1
_local_nu_labbook_xray NUGSK01_030
_local_nu_project_code 17403
_local_nu_project_name unknown
_local_nu_quality_factor 2
_local_nu_refine_ls_disord_occ n/a
_local_nu_refine_ls_disord_u n/a
_local_nu_refine_ls_disord_xyz n/a
_local_nu_refine_ls_h_carbon_u riding
_local_nu_refine_ls_h_carbon_xyz riding
_local_nu_refine_ls_h_hetero_u 'freely refined'
_local_nu_refine_ls_h_hetero_xyz 'freely refined'
_local_nu_refine_ls_nonh_u anisotropic
_local_nu_refine_ls_nonh_xyz 'freely refined'
_local_nunumber GSK2794585A
_local_xraynumber 31476

loop_
_space_group_symop_id
_space_group_symop_operation_xyz
1 'x, y, z'
2 '-x, y+1/2, -z'

loop_
_atom_site_label
_atom_site_type_symbol
_atom_site_fract_x
_atom_site_fract_y
_atom_site_fract_z
_atom_site_U_iso_or_equiv
_atom_site_adp_type
_atom_site_occupancy
_atom_site_symmetry_multiplicity
_atom_site_calc_flag
_atom_site_refinement_flags
S1 S 0.12962(9) 0.92066(14) -0.02077(8) 0.0269(3) Uani 1 1 d .
P2 P 0.36594(10) 0.74374(17) 0.39084(9) 0.0307(3) Uani 1 1 d .
O1 O 0.3754(3) 0.9127(5) 0.3624(3) 0.0416(9) Uani 1 1 d .
O2 O 0.4743(3) 0.6350(5) 0.4010(3) 0.0403(10) Uani 1 1 d .
O3 O 0.3378(3) 0.7198(7) 0.4868(2) 0.0547(12) Uani 1 1 d .
O4 O 0.3217(3) 0.3630(4) 0.2329(2) 0.0298(8) Uani 1 1 d .
O5 O 0.0790(3) 1.0208(5) 0.0354(2) 0.0339(8) Uani 1 1 d .
O6 O 0.2132(3) 0.9953(4) -0.0567(3) 0.0330(8) Uani 1 1 d .
N1 N 0.1073(3) 0.5872(5) -0.1525(3) 0.0266(9) Uani 1 1 d .
C1 C 0.1915(3) 0.7502(7) 0.0520(3) 0.0262(10) Uani 1 1 d .
C2 C 0.1966(3) 0.7546(6) 0.1473(3) 0.0268(10) Uani 1 1 d .
H2 H 0.1677 0.8469 0.1710 0.032 Uiso 1 1 calc R
C3 C 0.2432(4) 0.6260(6) 0.2087(3) 0.0272(11) Uani 1 1 d .
C4 C 0.2819(3) 0.4897(6) 0.1702(3) 0.0226(10) Uani 1 1 d .
C5 C 0.2775(3) 0.4867(6) 0.0757(3) 0.0239(10) Uani 1 1 d .
H5 H 0.3045 0.3934 0.0514 0.029 Uiso 1 1 calc R
C6 C 0.2338(3) 0.6184(6) 0.0144(3) 0.0235(10) Uani 1 1 d .
C7 C 0.2484(4) 0.6311(7) 0.3125(3) 0.0313(12) Uani 1 1 d .
H7A H 0.2526 0.5178 0.3365 0.038 Uiso 1 1 calc R
H7B H 0.1764 0.6793 0.3159 0.038 Uiso 1 1 calc R
C8 C 0.4140(5) 0.7261(10) 0.5807(4) 0.0552(17) Uani 1 1 d .
H8A H 0.4567 0.8302 0.5909 0.066 Uiso 1 1 calc R
H8B H 0.4697 0.6357 0.5911 0.066 Uiso 1 1 calc R
C9 C 0.3501(5) 0.7128(12) 0.6498(4) 0.069(2) Uani 1 1 d .
H9A H 0.3096 0.6083 0.6406 0.103 Uiso 1 1 calc R
H9B H 0.2948 0.8021 0.6390 0.103 Uiso 1 1 calc R
H9C H 0.4035 0.7191 0.7155 0.103 Uiso 1 1 calc R
C10 C 0.5811(5) 0.7014(9) 0.3971(5) 0.0532(17) Uani 1 1 d .
H10A H 0.5654 0.7958 0.3529 0.064 Uiso 1 1 calc R
H10B H 0.6216 0.6179 0.3717 0.064 Uiso 1 1 calc R
C11 C 0.6554(5) 0.7541(11) 0.4944(5) 0.070(2) Uani 1 1 d .
H11A H 0.7295 0.7903 0.4908 0.105 Uiso 1 1 calc R
H11B H 0.6669 0.6625 0.5392 0.105 Uiso 1 1 calc R
H11C H 0.6186 0.8442 0.5169 0.105 Uiso 1 1 calc R
C12 C 0.3479(4) 0.2124(6) 0.1940(4) 0.0282(11) Uani 1 1 d .
H12A H 0.2824 0.1792 0.1391 0.042 Uiso 1 1 calc R
H12B H 0.3644 0.1277 0.2436 0.042 Uiso 1 1 calc R
H12C H 0.4148 0.2281 0.1730 0.042 Uiso 1 1 calc R
C13 C 0.2259(4) 0.6143(6) -0.0910(3) 0.0236(10) Uani 1 1 d .
H13 H 0.2490 0.7244 -0.1073 0.028 Uiso 1 1 calc R
C14 C 0.3085(4) 0.4899(7) -0.1111(3) 0.0274(11) Uani 1 1 d .
C15 C 0.4238(4) 0.5314(7) -0.0839(4) 0.0321(12) Uani 1 1 d .
H15 H 0.4484 0.6350 -0.0561 0.039 Uiso 1 1 calc R
C16 C 0.5032(4) 0.4219(8) -0.0973(4) 0.0361(12) Uani 1 1 d .
H16 H 0.5820 0.4500 -0.0773 0.043 Uiso 1 1 calc R
C17 C 0.4680(4) 0.2731(7) -0.1394(4) 0.0369(13) Uani 1 1 d .
H17 H 0.5217 0.1991 -0.1502 0.044 Uiso 1 1 calc R
C18 C 0.3542(4) 0.2327(7) -0.1656(4) 0.0373(12) Uani 1 1 d .
H18 H 0.3298 0.1290 -0.1934 0.045 Uiso 1 1 calc R
C19 C 0.2741(4) 0.3410(7) -0.1521(4) 0.0321(12) Uani 1 1 d .
H19 H 0.1956 0.3115 -0.1712 0.039 Uiso 1 1 calc R
C20 C 0.0373(4) 0.7304(6) -0.1946(3) 0.0254(10) Uani 1 1 d .
C21 C 0.0141(4) 0.8428(6) -0.1177(3) 0.0261(11) Uani 1 1 d .
H21A H -0.0364 0.7821 -0.0894 0.031 Uiso 1 1 calc R
H21B H -0.0301 0.9375 -0.1521 0.031 Uiso 1 1 calc R
C22 C 0.0931(4) 0.8213(6) -0.2596(3) 0.0255(11) Uani 1 1 d .
H22A H 0.1676 0.8645 -0.2187 0.031 Uiso 1 1 calc R
H22B H 0.1087 0.7411 -0.3042 0.031 Uiso 1 1 calc R
C23 C 0.0253(4) 0.9610(7) -0.3189(4) 0.0343(13) Uani 1 1 d .
H23A H -0.0495 0.9191 -0.3603 0.041 Uiso 1 1 calc R
H23B H 0.0104 1.0430 -0.2750 0.041 Uiso 1 1 calc R
C24 C 0.0849(5) 1.0435(7) -0.3817(4) 0.0349(12) Uani 1 1 d .
H24A H 0.1029 0.9612 -0.4239 0.042 Uiso 1 1 calc R
H24B H 0.1580 1.0908 -0.3404 0.042 Uiso 1 1 calc R
C25 C 0.0123(7) 1.1775(9) -0.4433(5) 0.066(2) Uani 1 1 d .
H25A H -0.0530 1.1287 -0.4927 0.099 Uiso 1 1 calc R
H25B H 0.0584 1.2399 -0.4742 0.099 Uiso 1 1 calc R
H25C H -0.0155 1.2502 -0.4028 0.099 Uiso 1 1 calc R
C26 C -0.0823(4) 0.6639(6) -0.2533(3) 0.0272(11) Uani 1 1 d .
H26A H -0.1160 0.6097 -0.2086 0.033 Uiso 1 1 calc R
H26B H -0.1321 0.7571 -0.2827 0.033 Uiso 1 1 calc R
C27 C -0.0825(4) 0.5445(7) -0.3320(4) 0.0353(12) Uani 1 1 d .
H27A H -0.0537 0.5987 -0.3790 0.053 Uiso 1 1 calc R
H27B H -0.1606 0.5061 -0.3640 0.053 Uiso 1 1 calc R
H27C H -0.0332 0.4516 -0.3039 0.053 Uiso 1 1 calc R
H1 H 0.059(3) 0.478(5) -0.127(3) 0.007(10) Uiso 1 1 d .

loop_
_atom_site_aniso_label
_atom_site_aniso_U_11
_atom_site_aniso_U_22
_atom_site_aniso_U_33
_atom_site_aniso_U_23
_atom_site_aniso_U_13
_atom_site_aniso_U_12
S1 0.0190(5) 0.0209(6) 0.0373(6) 0.0005(6) 0.0045(5) 0.0021(5)
P2 0.0211(6) 0.0346(8) 0.0324(7) -0.0027(6) 0.0032(5) 0.0018(6)
O1 0.0323(19) 0.033(2) 0.054(2) -0.006(2) 0.0070(17) -0.0094(18)
O2 0.0228(18) 0.047(3) 0.049(2) -0.0008(18) 0.0088(16) 0.0020(17)
O3 0.030(2) 0.101(4) 0.0297(19) -0.005(2) 0.0041(16) 0.006(2)
O4 0.0267(17) 0.022(2) 0.038(2) 0.0005(15) 0.0073(15) 0.0022(14)
O5 0.0288(19) 0.030(2) 0.040(2) -0.0046(16) 0.0067(15) 0.0076(16)
O6 0.0221(17) 0.0230(19) 0.049(2) 0.0051(16) 0.0047(15) -0.0033(14)
N1 0.0149(19) 0.020(2) 0.042(2) 0.0019(18) 0.0046(17) 0.0022(16)
C1 0.014(2) 0.025(3) 0.034(2) 0.000(2) 0.0008(18) -0.002(2)
C2 0.014(2) 0.023(3) 0.041(3) -0.006(2) 0.0060(19) -0.003(2)
C3 0.018(2) 0.026(3) 0.032(3) -0.002(2) 0.0004(19) -0.004(2)
C4 0.010(2) 0.021(3) 0.034(3) 0.002(2) 0.0039(18) 0.0003(18)
C5 0.011(2) 0.021(3) 0.037(3) -0.004(2) 0.0048(19) 0.0015(18)
C6 0.010(2) 0.021(3) 0.036(3) 0.001(2) 0.0033(19) -0.0034(18)
C7 0.028(3) 0.032(3) 0.033(3) 0.001(2) 0.008(2) -0.001(2)
C8 0.040(3) 0.077(5) 0.047(3) 0.012(4) 0.012(3) 0.021(3)
C9 0.043(4) 0.132(8) 0.031(3) 0.005(4) 0.010(3) 0.024(4)
C10 0.033(3) 0.055(5) 0.074(4) 0.006(3) 0.022(3) 0.003(3)
C11 0.036(3) 0.068(5) 0.090(5) 0.013(4) -0.001(3) -0.010(4)
C12 0.021(2) 0.021(3) 0.040(3) -0.001(2) 0.006(2) 0.0038(19)
C13 0.015(2) 0.020(3) 0.033(3) 0.002(2) 0.0030(19) 0.0000(19)
C14 0.019(2) 0.030(3) 0.033(3) 0.002(2) 0.007(2) 0.001(2)
C15 0.016(2) 0.029(3) 0.049(3) 0.001(2) 0.006(2) 0.000(2)
C16 0.014(2) 0.042(3) 0.051(3) 0.007(3) 0.009(2) 0.000(2)
C17 0.026(3) 0.037(4) 0.049(3) 0.007(3) 0.013(2) 0.018(2)
C18 0.031(3) 0.026(3) 0.052(3) -0.009(3) 0.009(2) 0.001(2)
C19 0.018(2) 0.031(3) 0.045(3) 0.001(3) 0.006(2) -0.002(2)
C20 0.017(2) 0.025(3) 0.032(2) 0.000(2) 0.0055(18) 0.003(2)
C21 0.015(2) 0.027(3) 0.034(3) 0.006(2) 0.0054(19) 0.000(2)
C22 0.016(2) 0.023(3) 0.036(3) 0.000(2) 0.0056(19) -0.0007(19)
C23 0.034(3) 0.032(3) 0.039(3) 0.006(2) 0.015(2) 0.009(2)
C24 0.042(3) 0.027(3) 0.035(3) 0.003(2) 0.011(2) 0.000(2)
C25 0.103(6) 0.049(4) 0.063(4) 0.026(3) 0.049(4) 0.037(4)
C26 0.019(2) 0.024(3) 0.034(3) 0.004(2) 0.003(2) 0.005(2)
C27 0.020(3) 0.040(3) 0.040(3) -0.005(3) 0.002(2) -0.004(2)

loop_
_atom_type_symbol
_atom_type_description
_atom_type_scat_dispersion_real
_atom_type_scat_dispersion_imag
_atom_type_scat_source
C C 0.0181 0.0091 'International Tables Vol C Tables 4.2.6.8 and 6.1.1.4'
H H 0.0000 0.0000 'International Tables Vol C Tables 4.2.6.8 and 6.1.1.4'
N N 0.0311 0.0180 'International Tables Vol C Tables 4.2.6.8 and 6.1.1.4'
O O 0.0492 0.0322 'International Tables Vol C Tables 4.2.6.8 and 6.1.1.4'
P P 0.2955 0.4335 'International Tables Vol C Tables 4.2.6.8 and 6.1.1.4'
S S 0.3331 0.5567 'International Tables Vol C Tables 4.2.6.8 and 6.1.1.4'

loop_
_geom_angle_atom_site_label_1
_geom_angle_atom_site_label_2
_geom_angle_atom_site_label_3
_geom_angle
O5 S1 C1 106.6(2)
O5 S1 C21 106.2(2)
O6 S1 O5 117.5(2)
O6 S1 C1 109.6(2)
O6 S1 C21 110.1(2)
C1 S1 C21 106.2(2)
O1 P2 O2 114.8(2)
O1 P2 O3 115.9(3)
O1 P2 C7 115.3(2)
O2 P2 C7 104.9(2)
O3 P2 O2 105.8(2)
O3 P2 C7 98.3(2)
C10 O2 P2 122.8(4)
C8 O3 P2 127.5(4)
C4 O4 C12 117.5(4)
C13 N1 C20 118.2(4)
C13 N1 H1 114.5(19)
C20 N1 H1 116.5(19)
C2 C1 S1 117.4(4)
C2 C1 C6 121.5(5)
C6 C1 S1 121.1(4)
C1 C2 H2 119.6
C1 C2 C3 120.9(5)
C3 C2 H2 119.6
C2 C3 C4 117.8(4)
C2 C3 C7 120.8(4)
C4 C3 C7 121.4(4)
O4 C4 C3 115.3(4)
O4 C4 C5 123.7(4)
C5 C4 C3 120.9(4)
C4 C5 H5 119.4
C4 C5 C6 121.3(4)
C6 C5 H5 119.4
C1 C6 C5 117.5(4)
C1 C6 C13 120.9(4)
C5 C6 C13 121.6(4)
P2 C7 H7A 108.5
P2 C7 H7B 108.5
C3 C7 P2 115.2(3)
C3 C7 H7A 108.5
C3 C7 H7B 108.5
H7A C7 H7B 107.5
O3 C8 H8A 109.7
O3 C8 H8B 109.7
O3 C8 C9 109.7(5)
H8A C8 H8B 108.2
C9 C8 H8A 109.7
C9 C8 H8B 109.7
C8 C9 H9A 109.5
C8 C9 H9B 109.5
C8 C9 H9C 109.5
H9A C9 H9B 109.5
H9A C9 H9C 109.5
H9B C9 H9C 109.5
O2 C10 H10A 109.4
O2 C10 H10B 109.4
O2 C10 C11 111.1(5)
H10A C10 H10B 108.0
C11 C10 H10A 109.4
C11 C10 H10B 109.4
C10 C11 H11A 109.5
C10 C11 H11B 109.5
C10 C11 H11C 109.5
H11A C11 H11B 109.5
H11A C11 H11C 109.5
H11B C11 H11C 109.5
O4 C12 H12A 109.5
O4 C12 H12B 109.5
O4 C12 H12C 109.5
H12A C12 H12B 109.5
H12A C12 H12C 109.5
H12B C12 H12C 109.5
N1 C13 C6 110.7(3)
N1 C13 H13 107.1
N1 C13 C14 111.9(4)
C6 C13 H13 107.1
C6 C13 C14 112.4(4)
C14 C13 H13 107.1
C15 C14 C13 117.6(5)
C19 C14 C13 123.1(4)
C19 C14 C15 119.3(5)
C14 C15 H15 119.8
C16 C15 C14 120.3(5)
C16 C15 H15 119.8
C15 C16 H16 119.9
C17 C16 C15 120.1(4)
C17 C16 H16 119.9
C16 C17 H17 120.4
C18 C17 C16 119.2(5)
C18 C17 H17 120.4
C17 C18 H18 119.4
C17 C18 C19 121.2(5)
C19 C18 H18 119.4
C14 C19 C18 119.9(5)
C14 C19 H19 120.1
C18 C19 H19 120.1
N1 C20 C21 112.9(4)
N1 C20 C22 109.1(3)
N1 C20 C26 106.2(4)
C22 C20 C21 112.8(4)
C22 C20 C26 111.2(3)
C26 C20 C21 104.3(3)
S1 C21 H21A 107.2
S1 C21 H21B 107.2
C20 C21 S1 120.5(3)
C20 C21 H21A 107.2
C20 C21 H21B 107.2
H21A C21 H21B 106.8
C20 C22 H22A 108.1
C20 C22 H22B 108.1
H22A C22 H22B 107.3
C23 C22 C20 116.6(4)
C23 C22 H22A 108.1
C23 C22 H22B 108.1
C22 C23 H23A 108.8
C22 C23 H23B 108.8
H23A C23 H23B 107.7
C24 C23 C22 113.6(4)
C24 C23 H23A 108.8
C24 C23 H23B 108.8
C23 C24 H24A 109.2
C23 C24 H24B 109.2
C23 C24 C25 112.1(5)
H24A C24 H24B 107.9
C25 C24 H24A 109.2
C25 C24 H24B 109.2
C24 C25 H25A 109.5
C24 C25 H25B 109.5
C24 C25 H25C 109.5
H25A C25 H25B 109.5
H25A C25 H25C 109.5
H25B C25 H25C 109.5
C20 C26 H26A 108.6
C20 C26 H26B 108.6
H26A C26 H26B 107.6
C27 C26 C20 114.8(4)
C27 C26 H26A 108.6
C27 C26 H26B 108.6
C26 C27 H27A 109.5
C26 C27 H27B 109.5
C26 C27 H27C 109.5
H27A C27 H27B 109.5
H27A C27 H27C 109.5
H27B C27 H27C 109.5

loop_
_geom_bond_atom_site_label_1
_geom_bond_atom_site_label_2
_geom_bond_distance
S1 O5 1.443(3)
S1 O6 1.440(4)
S1 C1 1.777(5)
S1 C21 1.779(5)
P2 O1 1.464(4)
P2 O2 1.576(4)
P2 O3 1.571(4)
P2 C7 1.792(5)
O2 C10 1.446(7)
O3 C8 1.398(7)
O4 C4 1.371(6)
O4 C12 1.441(6)
N1 C13 1.470(6)
N1 C20 1.472(6)
N1 H1 1.20(4)
C1 C2 1.382(6)
C1 C6 1.391(7)
C2 H2 0.9500
C2 C3 1.388(7)
C3 C4 1.406(7)
C3 C7 1.506(7)
C4 C5 1.373(6)
C5 H5 0.9500
C5 C6 1.399(7)
C6 C13 1.522(7)
C7 H7A 0.9900
C7 H7B 0.9900
C8 H8A 0.9900
C8 H8B 0.9900
C8 C9 1.477(8)
C9 H9A 0.9800
C9 H9B 0.9800
C9 H9C 0.9800
C10 H10A 0.9900
C10 H10B 0.9900
C10 C11 1.492(9)
C11 H11A 0.9800
C11 H11B 0.9800
C11 H11C 0.9800
C12 H12A 0.9800
C12 H12B 0.9800
C12 H12C 0.9800
C13 H13 1.0000
C13 C14 1.538(7)
C14 C15 1.393(7)
C14 C19 1.368(7)
C15 H15 0.9500
C15 C16 1.390(8)
C16 H16 0.9500
C16 C17 1.375(8)
C17 H17 0.9500
C17 C18 1.374(7)
C18 H18 0.9500
C18 C19 1.392(7)
C19 H19 0.9500
C20 C21 1.555(7)
C20 C22 1.540(6)
C20 C26 1.550(6)
C21 H21A 0.9900
C21 H21B 0.9900
C22 H22A 0.9900
C22 H22B 0.9900
C22 C23 1.518(7)
C23 H23A 0.9900
C23 H23B 0.9900
C23 C24 1.514(7)
C24 H24A 0.9900
C24 H24B 0.9900
C24 C25 1.520(8)
C25 H25A 0.9800
C25 H25B 0.9800
C25 H25C 0.9800
C26 H26A 0.9900
C26 H26B 0.9900
C26 C27 1.516(7)
C27 H27A 0.9800
C27 H27B 0.9800
C27 H27C 0.9800

loop_
_geom_hbond_atom_site_label_D
_geom_hbond_atom_site_label_H
_geom_hbond_atom_site_label_A
_geom_hbond_distance_DH
_geom_hbond_distance_HA
_geom_hbond_distance_DA
_geom_hbond_angle_DHA
_geom_hbond_site_symmetry_A
N1 H1 O5 1.20(4) 2.52(4) 3.334(5) 124(3) 2_545

loop_
_geom_torsion_atom_site_label_1
_geom_torsion_atom_site_label_2
_geom_torsion_atom_site_label_3
_geom_torsion_atom_site_label_4
_geom_torsion
S1 C1 C2 C3 179.7(3)
S1 C1 C6 C5 -177.8(3)
S1 C1 C6 C13 -1.4(6)
P2 O2 C10 C11 88.0(6)
P2 O3 C8 C9 174.6(6)
O1 P2 O2 C10 9.1(5)
O1 P2 O3 C8 -81.2(6)
O1 P2 C7 C3 55.4(4)
O2 P2 O3 C8 47.2(7)
O2 P2 C7 C3 -71.9(4)
O3 P2 O2 C10 -120.0(5)
O3 P2 C7 C3 179.2(4)
O4 C4 C5 C6 178.7(4)
O5 S1 C1 C2 -9.4(4)
O5 S1 C1 C6 171.1(4)
O5 S1 C21 C20 179.2(4)
O6 S1 C1 C2 118.8(4)
O6 S1 C1 C6 -60.8(4)
O6 S1 C21 C20 50.9(4)
N1 C13 C14 C15 158.7(4)
N1 C13 C14 C19 -22.8(7)
N1 C20 C21 S1 54.7(5)
N1 C20 C22 C23 172.8(4)
N1 C20 C26 C27 -58.5(5)
C1 S1 C21 C20 -67.6(4)
C1 C2 C3 C4 -1.8(6)
C1 C2 C3 C7 -179.9(4)
C1 C6 C13 N1 -72.1(5)
C1 C6 C13 C14 161.9(4)
C2 C1 C6 C5 2.6(6)
C2 C1 C6 C13 179.0(4)
C2 C3 C4 O4 -176.8(4)
C2 C3 C4 C5 2.3(6)
C2 C3 C7 P2 -81.8(5)
C3 C4 C5 C6 -0.3(6)
C4 C3 C7 P2 100.2(5)
C4 C5 C6 C1 -2.1(6)
C4 C5 C6 C13 -178.5(4)
C5 C6 C13 N1 104.2(5)
C5 C6 C13 C14 -21.8(6)
C6 C1 C2 C3 -0.7(7)
C6 C13 C14 C15 -76.0(6)
C6 C13 C14 C19 102.5(5)
C7 P2 O2 C10 136.7(4)
C7 P2 O3 C8 155.3(6)
C7 C3 C4 O4 1.3(6)
C7 C3 C4 C5 -179.6(4)
C12 O4 C4 C3 171.8(4)
C12 O4 C4 C5 -7.2(6)
C13 N1 C20 C21 -65.3(5)
C13 N1 C20 C22 61.0(5)
C13 N1 C20 C26 -179.0(4)
C13 C14 C15 C16 177.9(5)
C13 C14 C19 C18 -178.2(5)
C14 C15 C16 C17 1.4(8)
C15 C14 C19 C18 0.3(8)
C15 C16 C17 C18 -1.7(8)
C16 C17 C18 C19 1.4(8)
C17 C18 C19 C14 -0.7(8)
C19 C14 C15 C16 -0.7(8)
C20 N1 C13 C6 95.5(5)
C20 N1 C13 C14 -138.2(4)
C20 C22 C23 C24 -179.5(4)
C21 S1 C1 C2 -122.3(4)
C21 S1 C1 C6 58.1(4)
C21 C20 C22 C23 -60.8(5)
C21 C20 C26 C27 -178.0(4)
C22 C20 C21 S1 -69.6(5)
C22 C20 C26 C27 60.1(6)
C22 C23 C24 C25 177.3(5)
C26 C20 C21 S1 169.6(3)
C26 C20 C22 C23 56.0(6)
